data_7120008
loop_
_publ_author_name
'Doddi, Adinarayana'
'Weinhart, Michael'
'Hinz, Alexander'
'Bockfeld, Dirk'
'Goicoechea, Jose M.'
'Scheer, Manfred'
'Tamm, Matthias'

_publ_section_title
;
 N-Heterocyclic Carbene-Stabilised Arsinidene (AsH)
;
_journal_name_full 'Chem. Commun.'
_journal_paper_doi 10.1039/C7CC02628E
_journal_year 2017
_chemical_formula_moiety 'C21 H25 As N2'
_chemical_formula_sum 'C21 H25 As N2'
_chemical_formula_weight 380.35
_chemical_properties_physical ', Air-sensitive,Moisture-sensitive,Oxygen-sensitive,Light-sensitive'
_space_group_crystal_system monoclinic
_space_group_IT_number 14
_space_group_name_Hall '-P 2ybc'
_space_group_name_H-M_alt 'P 1 21/c 1'
_symmetry_space_group_name_Hall '-P 2ybc'
_symmetry_space_group_name_H-M 'P 1 21/c 1'
_atom_sites_solution_hydrogens mixed
_atom_sites_solution_primary dual
_audit_creation_date 2016-10-24
_audit_creation_method
;
Olex2 1.2
(compiled 2016.09.09 svn.r3337 for OlexSys, GUI svn.r5227)
;
_audit_update_record
;
2017-02-24 deposited with the CCDC.
2017-04-25 downloaded from the CCDC.
;
_cell_angle_alpha 90
_cell_angle_beta 102.690(2)
_cell_angle_gamma 90
_cell_formula_units_Z 4
_cell_length_a 8.2857(2)
_cell_length_b 14.8334(2)
_cell_length_c 16.1781(4)
_cell_measurement_reflns_used 6785
_cell_measurement_temperature 123(1)
_cell_measurement_theta_max 73.8230
_cell_measurement_theta_min 4.0630
_cell_volume 1939.80(7)
_computing_cell_refinement 'CrysAlisPro 1.171.38.43 (Rigaku OD, 2015)'
_computing_data_collection 'CrysAlisPro 1.171.38.43 (Rigaku OD, 2015)'
_computing_data_reduction 'CrysAlisPro 1.171.38.43 (Rigaku OD, 2015)'
_computing_molecular_graphics 'Olex2 (Dolomanov et al., 2009)'
_computing_publication_material 'Olex2 (Dolomanov et al., 2009)'
_computing_structure_refinement 'ShelXL (Sheldrick, 2015)'
_computing_structure_solution 'ShelXT (Sheldrick, 2015)'
_diffrn_ambient_environment N~2~
_diffrn_ambient_temperature 123(1)
_diffrn_detector 'CCD plate'
_diffrn_detector_area_resol_mean 4.2047
_diffrn_detector_type TitanS2
_diffrn_measured_fraction_theta_full 0.995
_diffrn_measured_fraction_theta_max 0.959
_diffrn_measurement_details
;
List of Runs (angles in degrees, time in seconds):

  # Type    Start    End  Width  t~exp~   \w     \q     \k     \f   Frames
#--------------------------------------------------------------------------
  1  \w     21.00 113.00   1.00   12.50    --   44.92  57.00-120.00   92
  2  \w    -20.00  84.00   1.00   12.50    --   44.92 -99.00  90.00  104
  3  \w     33.00 135.00   1.00   42.50    --  104.50 -77.00-120.00  102
  4  \w     32.00 128.00   1.00   42.50    --  104.50 -30.00 150.00   96
  5  \w     82.00 173.00   1.00   42.50    --  104.50  45.00 150.00   91
  6  \w     74.00 176.00   1.00   42.50    --  104.50  77.00  90.00  102
  7  \w   -117.00 -15.00   1.00   12.50    --  -44.92 -77.00  30.00  102
  8  \w     22.00 116.00   1.00   12.50    --   44.92  37.00 150.00   94
  9  \w     82.00 165.00   1.00   42.50    --  104.50  45.00 -60.00   83
;
_diffrn_measurement_device 'four-circle diffractometer'
_diffrn_measurement_device_type 'GV1000, TitanS2'
_diffrn_measurement_method '\w scans'
_diffrn_orient_matrix_type 'CrysAlisPro convention (1999,Acta A55,543-557)'
_diffrn_orient_matrix_UB_11 -0.1769972000
_diffrn_orient_matrix_UB_12 0.0337180000
_diffrn_orient_matrix_UB_13 -0.0370653000
_diffrn_orient_matrix_UB_21 -0.0431688000
_diffrn_orient_matrix_UB_22 -0.0914755000
_diffrn_orient_matrix_UB_23 -0.0444879000
_diffrn_orient_matrix_UB_31 -0.0562050000
_diffrn_orient_matrix_UB_32 -0.0357432000
_diffrn_orient_matrix_UB_33 0.0785274000
_diffrn_radiation_monochromator mirror
_diffrn_radiation_probe x-ray
_diffrn_radiation_type CuK\a
_diffrn_radiation_wavelength 1.54184
_diffrn_reflns_av_R_equivalents 0.0216
_diffrn_reflns_av_unetI/netI 0.0185
_diffrn_reflns_Laue_measured_fraction_full 0.995
_diffrn_reflns_Laue_measured_fraction_max 0.959
_diffrn_reflns_limit_h_max 8
_diffrn_reflns_limit_h_min -10
_diffrn_reflns_limit_k_max 18
_diffrn_reflns_limit_k_min -17
_diffrn_reflns_limit_l_max 19
_diffrn_reflns_limit_l_min -18
_diffrn_reflns_number 11051
_diffrn_reflns_point_group_measured_fraction_full 0.995
_diffrn_reflns_point_group_measured_fraction_max 0.959
_diffrn_reflns_theta_full 67.684
_diffrn_reflns_theta_max 73.896
_diffrn_reflns_theta_min 4.090
_diffrn_source 'gradient vaccum rotating-anode X-ray tube'
_diffrn_source_type 'GV1000 (Cu) X-ray Source'
_exptl_absorpt_coefficient_mu 2.380
_exptl_absorpt_correction_T_max 0.885
_exptl_absorpt_correction_T_min 0.714
_exptl_absorpt_correction_type gaussian
_exptl_absorpt_process_details
;
CrysAlisPro 1.171.38.43 (Rigaku Oxford Diffraction, 2015)
Numerical absorption correction based on gaussian integration over
            a multifaceted crystal model
Empirical absorption correction using spherical harmonics,
 implemented in SCALE3 ABSPACK scaling algorithm.
;
_exptl_crystal_colour 'clear light colourless'
_exptl_crystal_colour_lustre clear
_exptl_crystal_colour_modifier light
_exptl_crystal_colour_primary colourless
_exptl_crystal_density_diffrn 1.302
_exptl_crystal_description block
_exptl_crystal_F_000 792
_exptl_crystal_recrystallization_method 'from saturated hexanes solution'
_exptl_crystal_size_max 0.182
_exptl_crystal_size_mid 0.081
_exptl_crystal_size_min 0.055
_refine_diff_density_max 0.699
_refine_diff_density_min -1.152
_refine_diff_density_rms 0.071
_refine_ls_extinction_method none
_refine_ls_goodness_of_fit_ref 1.063
_refine_ls_hydrogen_treatment mixed
_refine_ls_matrix_type full
_refine_ls_number_parameters 226
_refine_ls_number_reflns 3778
_refine_ls_number_restraints 0
_refine_ls_restrained_S_all 1.063
_refine_ls_R_factor_all 0.0484
_refine_ls_R_factor_gt 0.0448
_refine_ls_shift/su_max 0.001
_refine_ls_shift/su_mean 0.000
_refine_ls_structure_factor_coef Fsqd
_refine_ls_weighting_details 'w=1/[\s^2^(Fo^2^)+(0.0680P)^2^+2.2713P] where P=(Fo^2^+2Fc^2^)/3'
_refine_ls_weighting_scheme calc
_refine_ls_wR_factor_gt 0.1269
_refine_ls_wR_factor_ref 0.1304
_reflns_Friedel_coverage 0.000
_reflns_number_gt 3455
_reflns_number_total 3778
_reflns_threshold_expression 'I > 2\s(I)'
_cod_data_source_file c7cc02628e2.cif
_cod_data_source_block mw57_abs
_cod_database_code 7120008
_chemical_oxdiff_formula 'C21 H25 N2 As1'
_chemical_oxdiff_usercomment 'colorless needle'
_shelx_space_group_comment
;
The symmetry employed for this shelxl refinement is uniquely defined
by the following loop, which should always be used as a source of
symmetry information in preference to the above space-group names.
They are only intended as comments.
;
_reflns_odcompleteness_completeness 99.56
_reflns_odcompleteness_iscentric 1
_reflns_odcompleteness_theta 66.97
_olex2_refinement_description
;
1. Fixed Uiso
 At 1.2 times of:
  All C(H) groups
 At 1.5 times of:
  All C(H,H,H) groups
2.a Aromatic/amide H refined with riding coordinates:
 C6(H6), C18(H18), C8(H8), C2(H2), C3(H3), C15(H15)
2.b Idealised Me refined as rotating group:
 C4(H4A,H4B,H4C), C20(H20A,H20B,H20C), C10(H10A,H10B,H10C), C12(H12A,H12B,
 H12C), C13(H13A,H13B,H13C), C17(H17A,H17B,H17C)
;
_shelx_shelxl_version_number 2014/7
_olex2_submission_special_instructions 'No special instructions were received'
_oxdiff_exptl_absorpt_empirical_details
;
Empirical correction (ABSPACK) includes:
- Absorption correction using spherical harmonics
- Frame scaling
;
_oxdiff_exptl_absorpt_empirical_full_max 1.535
_oxdiff_exptl_absorpt_empirical_full_min 0.753

loop_
_space_group_symop_operation_xyz
'x, y, z'
'-x, y+1/2, -z+1/2'
'-x, -y, -z'
'x, -y-1/2, z-1/2'

loop_
_atom_site_label
_atom_site_type_symbol
_atom_site_fract_x
_atom_site_fract_y
_atom_site_fract_z
_atom_site_U_iso_or_equiv
_atom_site_adp_type
_atom_site_occupancy
_atom_site_site_symmetry_order
_atom_site_calc_flag
_atom_site_refinement_flags_posn
As1 As 0.43159(4) 0.74664(2) 0.73563(2) 0.04198(16) Uani 1 1 d .
N2 N 0.4827(2) 0.56063(13) 0.79850(11) 0.0196(4) Uani 1 1 d .
N1 N 0.3496(2) 0.56565(13) 0.66719(11) 0.0200(4) Uani 1 1 d .
C11 C 0.2631(3) 0.59853(15) 0.58635(13) 0.0195(4) Uani 1 1 d .
C1 C 0.4226(3) 0.61893(16) 0.73395(13) 0.0194(4) Uani 1 1 d .
C19 C 0.4985(3) 0.61316(15) 0.94318(14) 0.0204(4) Uani 1 1 d .
C21 C 0.5791(3) 0.58644(15) 0.87982(14) 0.0203(4) Uani 1 1 d .
C6 C 0.2649(3) 0.65035(16) 0.44685(14) 0.0232(5) Uani 1 1 d .
H6 H 0.3230 0.6642 0.4040 0.028 Uiso 1 1 calc R
C9 C 0.0912(3) 0.60846(16) 0.57173(14) 0.0236(5) Uani 1 1 d .
C16 C 0.7675(3) 0.63993(17) 1.03573(15) 0.0277(5) Uani 1 1 d .
C18 C 0.5957(3) 0.64068(16) 1.02025(14) 0.0238(5) Uani 1 1 d .
H18 H 0.5433 0.6606 1.0636 0.029 Uiso 1 1 calc R
C8 C 0.0094(3) 0.64021(17) 0.49290(15) 0.0253(5) Uani 1 1 d .
H8 H -0.1073 0.6477 0.4818 0.030 Uiso 1 1 calc R
C7 C 0.0932(3) 0.66139(16) 0.42953(14) 0.0252(5) Uani 1 1 d .
C5 C 0.3529(3) 0.61973(15) 0.52499(14) 0.0212(5) Uani 1 1 d .
C2 C 0.4473(3) 0.47224(16) 0.77228(15) 0.0268(5) Uani 1 1 d .
H2 H 0.4761 0.4195 0.8056 0.032 Uiso 1 1 calc R
C3 C 0.3647(3) 0.47525(16) 0.69073(15) 0.0271(5) Uani 1 1 d .
H3 H 0.3244 0.4251 0.6558 0.032 Uiso 1 1 calc R
C14 C 0.7508(3) 0.58521(18) 0.89262(15) 0.0269(5) Uani 1 1 d .
C15 C 0.8435(3) 0.61165(19) 0.97138(16) 0.0304(5) Uani 1 1 d .
H15 H 0.9608 0.6104 0.9815 0.037 Uiso 1 1 calc R
C4 C 0.5386(3) 0.61170(18) 0.54416(15) 0.0268(5) Uani 1 1 d .
H4A H 0.5869 0.6554 0.5880 0.040 Uiso 1 1 calc GR
H4B H 0.5788 0.6238 0.4926 0.040 Uiso 1 1 calc GR
H4C H 0.5708 0.5506 0.5643 0.040 Uiso 1 1 calc GR
C20 C 0.3127(3) 0.61056(17) 0.92896(16) 0.0278(5) Uani 1 1 d .
H20A H 0.2637 0.6365 0.8734 0.042 Uiso 1 1 calc GR
H20B H 0.2775 0.6455 0.9733 0.042 Uiso 1 1 calc GR
H20C H 0.2760 0.5479 0.9309 0.042 Uiso 1 1 calc GR
C10 C -0.0002(3) 0.5868(2) 0.63997(16) 0.0322(6) Uani 1 1 d .
H10A H 0.0061 0.5218 0.6513 0.048 Uiso 1 1 calc GR
H10B H -0.1163 0.6047 0.6212 0.048 Uiso 1 1 calc GR
H10C H 0.0501 0.6196 0.6918 0.048 Uiso 1 1 calc GR
C12 C 0.0012(3) 0.6948(2) 0.34461(16) 0.0348(6) Uani 1 1 d .
H12A H 0.0782 0.7257 0.3161 0.052 Uiso 1 1 calc GR
H12B H -0.0855 0.7369 0.3523 0.052 Uiso 1 1 calc GR
H12C H -0.0492 0.6437 0.3100 0.052 Uiso 1 1 calc GR
C13 C 0.8327(3) 0.5570(2) 0.82182(18) 0.0426(7) Uani 1 1 d .
H13A H 0.8061 0.4938 0.8072 0.064 Uiso 1 1 calc GR
H13B H 0.9528 0.5639 0.8404 0.064 Uiso 1 1 calc GR
H13C H 0.7921 0.5950 0.7720 0.064 Uiso 1 1 calc GR
C17 C 0.8698(4) 0.6667(2) 1.12134(17) 0.0393(7) Uani 1 1 d .
H17A H 0.8060 0.7081 1.1490 0.059 Uiso 1 1 calc GR
H17B H 0.9712 0.6967 1.1141 0.059 Uiso 1 1 calc GR
H17C H 0.8987 0.6128 1.1565 0.059 Uiso 1 1 calc GR
H1 H 0.534(4) 0.757(2) 0.818(2) 0.047 Uiso 1 1 d R

loop_
_atom_site_aniso_label
_atom_site_aniso_U_11
_atom_site_aniso_U_22
_atom_site_aniso_U_33
_atom_site_aniso_U_23
_atom_site_aniso_U_13
_atom_site_aniso_U_12
As1 0.0580(3) 0.02030(19) 0.0570(3) -0.00257(12) 0.03281(19) -0.00432(12)
N2 0.0210(9) 0.0206(9) 0.0166(9) 0.0000(7) 0.0027(7) -0.0009(7)
N1 0.0219(9) 0.0212(9) 0.0165(9) -0.0004(7) 0.0033(7) -0.0024(7)
C11 0.0185(11) 0.0236(11) 0.0159(10) -0.0018(8) 0.0026(8) -0.0027(8)
C1 0.0180(10) 0.0220(11) 0.0187(10) -0.0007(8) 0.0050(8) -0.0029(8)
C19 0.0215(11) 0.0201(10) 0.0206(10) 0.0036(8) 0.0066(8) 0.0009(8)
C21 0.0215(11) 0.0226(11) 0.0168(10) 0.0015(8) 0.0039(8) -0.0009(8)
C6 0.0247(12) 0.0281(12) 0.0182(10) -0.0011(9) 0.0080(9) -0.0037(9)
C9 0.0200(11) 0.0302(12) 0.0207(11) -0.0021(9) 0.0044(9) -0.0031(9)
C16 0.0324(13) 0.0300(12) 0.0190(11) 0.0023(9) 0.0023(9) -0.0052(10)
C18 0.0318(12) 0.0228(11) 0.0185(11) 0.0017(8) 0.0091(9) -0.0002(9)
C8 0.0169(10) 0.0353(13) 0.0226(11) -0.0014(10) 0.0019(8) -0.0027(9)
C7 0.0263(12) 0.0276(12) 0.0200(11) -0.0011(9) 0.0011(9) -0.0044(9)
C5 0.0216(11) 0.0225(11) 0.0204(10) -0.0040(8) 0.0064(8) -0.0032(8)
C2 0.0348(13) 0.0200(11) 0.0253(12) 0.0016(9) 0.0061(10) 0.0009(9)
C3 0.0362(13) 0.0192(11) 0.0249(12) -0.0035(9) 0.0049(10) -0.0039(9)
C14 0.0222(11) 0.0377(13) 0.0218(11) -0.0005(10) 0.0067(9) -0.0009(10)
C15 0.0202(11) 0.0445(15) 0.0256(12) 0.0023(11) 0.0030(9) -0.0032(10)
C4 0.0204(11) 0.0342(13) 0.0277(12) -0.0014(10) 0.0093(9) -0.0009(9)
C20 0.0219(12) 0.0303(13) 0.0335(13) 0.0023(10) 0.0113(10) 0.0023(9)
C10 0.0233(12) 0.0476(16) 0.0278(12) 0.0035(11) 0.0104(10) -0.0024(11)
C12 0.0336(14) 0.0454(15) 0.0224(12) 0.0053(11) -0.0006(10) -0.0047(11)
C13 0.0248(13) 0.073(2) 0.0331(14) -0.0101(14) 0.0137(11) -0.0007(13)
C17 0.0450(16) 0.0451(16) 0.0233(13) -0.0023(11) -0.0021(11) -0.0084(13)

loop_
_atom_type_symbol
_atom_type_description
_atom_type_scat_dispersion_real
_atom_type_scat_dispersion_imag
_atom_type_scat_source
C C 0.0181 0.0091 'International Tables Vol C Tables 4.2.6.8 and 6.1.1.4'
H H 0.0000 0.0000 'International Tables Vol C Tables 4.2.6.8 and 6.1.1.4'
As As -0.9300 1.0051 'International Tables Vol C Tables 4.2.6.8 and 6.1.1.4'
N N 0.0311 0.0180 'International Tables Vol C Tables 4.2.6.8 and 6.1.1.4'

loop_
_exptl_crystal_face_index_h
_exptl_crystal_face_index_k
_exptl_crystal_face_index_l
_exptl_crystal_face_perp_dist
1 4 -10 0.0367
0 -4 9 0.0290
-5 1 0 0.1028
0 9 4 0.0095
0 -8 -6 0.0526
-2 -8 5 0.0677
-3 -2 10 0.0675
5 -1 -1 0.0752
0 -9 -4 0.0456

loop_
_geom_angle_atom_site_label_1
_geom_angle_atom_site_label_2
_geom_angle_atom_site_label_3
_geom_angle
C1 As1 H1 97.8(13)
C1 N2 C21 124.75(19)
C1 N2 C2 110.35(19)
C2 N2 C21 124.75(19)
C1 N1 C11 124.78(19)
C1 N1 C3 110.05(19)
C3 N1 C11 125.10(19)
C9 C11 N1 118.48(19)
C9 C11 C5 122.4(2)
C5 C11 N1 119.13(19)
N2 C1 As1 128.05(16)
N2 C1 N1 105.2(2)
N1 C1 As1 126.72(16)
C21 C19 C20 121.2(2)
C18 C19 C21 117.8(2)
C18 C19 C20 121.1(2)
C19 C21 N2 119.3(2)
C14 C21 N2 118.6(2)
C14 C21 C19 122.1(2)
C7 C6 H6 119.1
C5 C6 H6 119.1
C5 C6 C7 121.9(2)
C11 C9 C10 120.7(2)
C8 C9 C11 117.7(2)
C8 C9 C10 121.6(2)
C18 C16 C15 118.7(2)
C18 C16 C17 120.6(2)
C15 C16 C17 120.6(2)
C19 C18 C16 121.9(2)
C19 C18 H18 119.1
C16 C18 H18 119.1
C9 C8 H8 119.0
C9 C8 C7 122.0(2)
C7 C8 H8 119.0
C6 C7 C12 120.8(2)
C8 C7 C6 118.4(2)
C8 C7 C12 120.8(2)
C11 C5 C4 120.9(2)
C6 C5 C11 117.6(2)
C6 C5 C4 121.4(2)
N2 C2 H2 126.4
C3 C2 N2 107.2(2)
C3 C2 H2 126.4
N1 C3 H3 126.4
C2 C3 N1 107.2(2)
C2 C3 H3 126.4
C21 C14 C13 120.3(2)
C15 C14 C21 118.2(2)
C15 C14 C13 121.5(2)
C16 C15 H15 119.3
C14 C15 C16 121.3(2)
C14 C15 H15 119.3
C5 C4 H4A 109.5
C5 C4 H4B 109.5
C5 C4 H4C 109.5
H4A C4 H4B 109.5
H4A C4 H4C 109.5
H4B C4 H4C 109.5
C19 C20 H20A 109.5
C19 C20 H20B 109.5
C19 C20 H20C 109.5
H20A C20 H20B 109.5
H20A C20 H20C 109.5
H20B C20 H20C 109.5
C9 C10 H10A 109.5
C9 C10 H10B 109.5
C9 C10 H10C 109.5
H10A C10 H10B 109.5
H10A C10 H10C 109.5
H10B C10 H10C 109.5
C7 C12 H12A 109.5
C7 C12 H12B 109.5
C7 C12 H12C 109.5
H12A C12 H12B 109.5
H12A C12 H12C 109.5
H12B C12 H12C 109.5
C14 C13 H13A 109.5
C14 C13 H13B 109.5
C14 C13 H13C 109.5
H13A C13 H13B 109.5
H13A C13 H13C 109.5
H13B C13 H13C 109.5
C16 C17 H17A 109.5
C16 C17 H17B 109.5
C16 C17 H17C 109.5
H17A C17 H17B 109.5
H17A C17 H17C 109.5
H17B C17 H17C 109.5

loop_
_geom_bond_atom_site_label_1
_geom_bond_atom_site_label_2
_geom_bond_distance
As1 C1 1.896(2)
As1 H1 1.42(4)
N2 C1 1.363(3)
N2 C21 1.433(3)
N2 C2 1.389(3)
N1 C11 1.432(3)
N1 C1 1.367(3)
N1 C3 1.392(3)
C11 C9 1.399(3)
C11 C5 1.401(3)
C19 C21 1.398(3)
C19 C18 1.389(3)
C19 C20 1.507(3)
C21 C14 1.392(3)
C6 H6 0.9500
C6 C7 1.398(3)
C6 C5 1.390(3)
C9 C8 1.389(3)
C9 C10 1.505(3)
C16 C18 1.390(4)
C16 C15 1.394(4)
C16 C17 1.510(3)
C18 H18 0.9500
C8 H8 0.9500
C8 C7 1.394(3)
C7 C12 1.502(3)
C5 C4 1.506(3)
C2 H2 0.9500
C2 C3 1.347(3)
C3 H3 0.9500
C14 C15 1.392(3)
C14 C13 1.513(3)
C15 H15 0.9500
C4 H4A 0.9800
C4 H4B 0.9800
C4 H4C 0.9800
C20 H20A 0.9800
C20 H20B 0.9800
C20 H20C 0.9800
C10 H10A 0.9800
C10 H10B 0.9800
C10 H10C 0.9800
C12 H12A 0.9800
C12 H12B 0.9800
C12 H12C 0.9800
C13 H13A 0.9800
C13 H13B 0.9800
C13 H13C 0.9800
C17 H17A 0.9800
C17 H17B 0.9800
C17 H17C 0.9800

loop_
_geom_torsion_atom_site_label_1
_geom_torsion_atom_site_label_2
_geom_torsion_atom_site_label_3
_geom_torsion_atom_site_label_4
_geom_torsion
N2 C21 C14 C15 179.1(2)
N2 C21 C14 C13 -0.1(4)
N2 C2 C3 N1 0.0(3)
N1 C11 C9 C8 -179.8(2)
N1 C11 C9 C10 1.2(3)
N1 C11 C5 C6 179.2(2)
N1 C11 C5 C4 -2.3(3)
C11 N1 C1 As1 -1.4(3)
C11 N1 C1 N2 177.16(19)
C11 N1 C3 C2 -177.1(2)
C11 C9 C8 C7 0.3(4)
C1 N2 C21 C19 86.0(3)
C1 N2 C21 C14 -93.1(3)
C1 N2 C2 C3 0.1(3)
C1 N1 C11 C9 -94.6(3)
C1 N1 C11 C5 85.3(3)
C1 N1 C3 C2 0.0(3)
C19 C21 C14 C15 0.0(4)
C19 C21 C14 C13 -179.2(2)
C21 N2 C1 As1 -5.8(3)
C21 N2 C1 N1 175.66(19)
C21 N2 C2 C3 -175.7(2)
C21 C19 C18 C16 -1.6(3)
C21 C14 C15 C16 -0.9(4)
C9 C11 C5 C6 -1.0(3)
C9 C11 C5 C4 177.5(2)
C9 C8 C7 C6 -0.2(4)
C9 C8 C7 C12 179.5(2)
C18 C19 C21 N2 -177.8(2)
C18 C19 C21 C14 1.3(3)
C18 C16 C15 C14 0.5(4)
C7 C6 C5 C11 1.0(3)
C7 C6 C5 C4 -177.5(2)
C5 C11 C9 C8 0.3(4)
C5 C11 C9 C10 -178.7(2)
C5 C6 C7 C8 -0.5(4)
C5 C6 C7 C12 179.8(2)
C2 N2 C1 As1 178.43(17)
C2 N2 C1 N1 -0.1(2)
C2 N2 C21 C19 -98.8(3)
C2 N2 C21 C14 82.0(3)
C3 N1 C11 C9 82.1(3)
C3 N1 C11 C5 -98.1(3)
C3 N1 C1 As1 -178.48(17)
C3 N1 C1 N2 0.1(2)
C15 C16 C18 C19 0.8(4)
C20 C19 C21 N2 3.3(3)
C20 C19 C21 C14 -177.6(2)
C20 C19 C18 C16 177.3(2)
C10 C9 C8 C7 179.3(2)
C13 C14 C15 C16 178.2(3)
C17 C16 C18 C19 -177.5(2)
C17 C16 C15 C14 178.8(3)

loop_
_exptl_oxdiff_crystal_face_indexfrac_h
_exptl_oxdiff_crystal_face_indexfrac_k
_exptl_oxdiff_crystal_face_indexfrac_l
_exptl_oxdiff_crystal_face_x
_exptl_oxdiff_crystal_face_y
_exptl_oxdiff_crystal_face_z
0.9827 3.9915 -9.9980 0.3312 0.0372 -0.9830
0.0165 -3.9919 8.9982 -0.4710 -0.0359 0.8484
-5.0052 0.9981 0.0002 0.9195 0.1248 0.2457
0.0075 8.9984 3.9977 0.1539 -1.0013 -0.0081
-0.0112 -8.0002 -5.9973 -0.0455 0.9991 -0.1844
-1.9930 -7.9933 4.9999 -0.1021 0.5948 0.7904
-2.9847 -1.9931 9.9979 0.0905 -0.1336 1.0241
5.0033 -0.9987 -1.0000 -0.8822 -0.0801 -0.3240
-0.0075 -8.9984 -3.9977 -0.1539 1.0013 0.0081
